data_4346493
loop_
_publ_author_name
'M\"akel\"a, Toni'
'Kalenius, Elina'
'Rissanen, Kari'

_publ_section_title
;
 Cooperatively enhanced ion pair binding with a hybrid receptor.
;
_journal_issue 18
_journal_name_full 'Inorganic chemistry'
_journal_page_first 9154
_journal_page_last 9165
_journal_paper_doi 10.1021/acs.inorgchem.5b01577
_journal_volume 54
_journal_year 2015
_chemical_formula_moiety 'C30 H34 K N6 O12, C2 H3 O2'
_chemical_formula_sum 'C32 H37 K N6 O14'
_chemical_formula_weight 768.77
_space_group_crystal_system monoclinic
_space_group_IT_number 15
_space_group_name_Hall '-C 2yc'
_space_group_name_H-M_alt 'C 1 2/c 1'
_atom_sites_solution_hydrogens geom
_atom_sites_solution_primary direct
_audit_creation_date 2015-02-10
_audit_creation_method
;
Olex2 1.2
(compiled 2014.06.27 svn.r2953 for OlexSys, GUI svn.r4855)
;
_cell_angle_alpha 90
_cell_angle_beta 109.994(3)
_cell_angle_gamma 90
_cell_formula_units_Z 8
_cell_length_a 20.1842(6)
_cell_length_b 25.0010(6)
_cell_length_c 14.7416(4)
_cell_measurement_reflns_used 4548
_cell_measurement_temperature 123.01(10)
_cell_measurement_theta_max 74.4850
_cell_measurement_theta_min 3.6890
_cell_volume 6990.6(4)
_computing_cell_refinement
;
CrysAlisPro, Agilent Technologies,
Version 1.171.36.28 (release 01-02-2013 CrysAlis171 .NET)
(compiled Feb  1 2013,16:14:44)
;
_computing_data_collection
;
CrysAlisPro, Agilent Technologies,
Version 1.171.36.28 (release 01-02-2013 CrysAlis171 .NET)
(compiled Feb  1 2013,16:14:44)
;
_computing_data_reduction
;
CrysAlisPro, Agilent Technologies,
Version 1.171.36.28 (release 01-02-2013 CrysAlis171 .NET)
(compiled Feb  1 2013,16:14:44)
;
_computing_molecular_graphics 'Olex2 (Dolomanov et al., 2009)'
_computing_publication_material 'Olex2 (Dolomanov et al., 2009)'
_computing_structure_refinement 'ShelXL (Sheldrick, 2008)'
_computing_structure_solution 'XS (Sheldrick, 2008)'
_diffrn_ambient_temperature 123.01(10)
_diffrn_detector_area_resol_mean 5.1977
_diffrn_measured_fraction_theta_full 0.990
_diffrn_measured_fraction_theta_max 0.990
_diffrn_measurement_details
;
#__ type_ start__ end____ width___ exp.time_
  1 omega  -73.00   35.00   1.0000   10.0000
omega____ theta____ kappa____ phi______ frames
    -      -40.8676   77.0000   60.0000 108

#__ type_ start__ end____ width___ exp.time_
  2 omega -138.00  -81.00   1.0000   50.0000
omega____ theta____ kappa____ phi______ frames
    -      -55.5000  -94.0000  150.0000 57

#__ type_ start__ end____ width___ exp.time_
  3 omega -121.00  -82.00   1.0000   50.0000
omega____ theta____ kappa____ phi______ frames
    -      -55.5000  -94.0000   60.0000 39

#__ type_ start__ end____ width___ exp.time_
  4 omega   47.00   99.00   1.0000   50.0000
omega____ theta____ kappa____ phi______ frames
    -      112.0000  -45.0000   30.0000 52

#__ type_ start__ end____ width___ exp.time_
  5 omega   36.00   88.00   1.0000   50.0000
omega____ theta____ kappa____ phi______ frames
    -      112.0000  -30.0000 -150.0000 52

#__ type_ start__ end____ width___ exp.time_
  6 omega  109.00  177.00   1.0000   50.0000
omega____ theta____ kappa____ phi______ frames
    -      112.0000  111.0000  -90.0000 68

#__ type_ start__ end____ width___ exp.time_
  7 omega   36.00   91.00   1.0000   50.0000
omega____ theta____ kappa____ phi______ frames
    -      112.0000  -30.0000  150.0000 55

#__ type_ start__ end____ width___ exp.time_
  8 omega   91.00  178.00   1.0000   50.0000
omega____ theta____ kappa____ phi______ frames
    -      112.0000   45.0000  -30.0000 87

#__ type_ start__ end____ width___ exp.time_
  9 omega   84.00  168.00   1.0000   50.0000
omega____ theta____ kappa____ phi______ frames
    -      112.0000   30.0000   90.0000 84
;
_diffrn_measurement_device_type 'SuperNova, Dual, Cu at zero, Atlas'
_diffrn_measurement_method '\w scans'
_diffrn_orient_matrix_UB_11 -0.0127847000
_diffrn_orient_matrix_UB_12 -0.0074795000
_diffrn_orient_matrix_UB_13 -0.1083812000
_diffrn_orient_matrix_UB_21 -0.0675939000
_diffrn_orient_matrix_UB_22 0.0339286000
_diffrn_orient_matrix_UB_23 -0.0247616000
_diffrn_orient_matrix_UB_31 0.0430913000
_diffrn_orient_matrix_UB_32 0.0509434000
_diffrn_orient_matrix_UB_33 0.0005249000
_diffrn_radiation_monochromator mirror
_diffrn_radiation_type CuK\a
_diffrn_radiation_wavelength 1.54184
_diffrn_reflns_av_R_equivalents 0.0215
_diffrn_reflns_av_unetI/netI 0.0325
_diffrn_reflns_Laue_measured_fraction_full 0.969
_diffrn_reflns_Laue_measured_fraction_max 0.990
_diffrn_reflns_limit_h_max 24
_diffrn_reflns_limit_h_min -22
_diffrn_reflns_limit_k_max 29
_diffrn_reflns_limit_k_min -24
_diffrn_reflns_limit_l_max 17
_diffrn_reflns_limit_l_min -11
_diffrn_reflns_number 11057
_diffrn_reflns_point_group_measured_fraction_full 0.969
_diffrn_reflns_point_group_measured_fraction_max 0.990
_diffrn_reflns_theta_full 67.684
_diffrn_reflns_theta_max 66.742
_diffrn_reflns_theta_min 3.695
_diffrn_source 'SuperNova (Cu) X-ray Source'
_exptl_absorpt_coefficient_mu 2.014
_exptl_absorpt_correction_T_max 0.923
_exptl_absorpt_correction_T_min 0.733
_exptl_absorpt_correction_type analytical
_exptl_absorpt_process_details
;
CrysAlisPro, Agilent Technologies,
Version 1.171.36.28 (release 01-02-2013 CrysAlis171 .NET)
(compiled Feb  1 2013,16:14:44)
Analytical numeric absorption correction using a multifaceted crystal
			model based on expressions derived by R.C. Clark & J.S. Reid.
(Clark, R. C. & Reid, J. S. (1995). Acta Cryst. A51, 887-897)
;
_exptl_crystal_colour yellow
_exptl_crystal_colour_primary yellow
_exptl_crystal_density_diffrn 1.461
_exptl_crystal_description block
_exptl_crystal_F_000 3216
_exptl_crystal_recrystallization_method 'Diffusion of diethyl ether acetone solution'
_exptl_crystal_size_max 0.2583
_exptl_crystal_size_mid 0.091
_exptl_crystal_size_min 0.0498
_refine_diff_density_max 0.292
_refine_diff_density_min -0.332
_refine_diff_density_rms 0.047
_refine_ls_extinction_method none
_refine_ls_goodness_of_fit_ref 1.030
_refine_ls_hydrogen_treatment constr
_refine_ls_matrix_type full
_refine_ls_number_parameters 479
_refine_ls_number_reflns 6139
_refine_ls_number_restraints 0
_refine_ls_restrained_S_all 1.030
_refine_ls_R_factor_all 0.0482
_refine_ls_R_factor_gt 0.0383
_refine_ls_shift/su_max 0.001
_refine_ls_shift/su_mean 0.000
_refine_ls_structure_factor_coef Fsqd
_refine_ls_weighting_details 'w=1/[\s^2^(Fo^2^)+(0.0594P)^2^+2.7893P] where P=(Fo^2^+2Fc^2^)/3'
_refine_ls_weighting_scheme calc
_refine_ls_wR_factor_gt 0.0971
_refine_ls_wR_factor_ref 0.1044
_reflns_Friedel_coverage 0.000
_reflns_number_gt 5149
_reflns_number_total 6139
_reflns_threshold_expression 'I > 2\s(I)'
_cod_data_source_file ic5b01577_si_009.cif
_cod_data_source_block R1-KAcO
_cod_database_code 4346493
_shelxl_version_number 2013-4
_chemical_oxdiff_formula 'C32 H37 N6 O14 K1'
_shelx_space_group_comment
;
The symmetry employed for this shelxl refinement is uniquely defined
by the following loop, which should always be used as a source of
symmetry information in preference to the above space-group names.
They are only intended as comments.
;
_reflns_odcompleteness_completeness 98.52
_reflns_odcompleteness_iscentric 1
_reflns_odcompleteness_theta 69.95
_olex2_refinement_description
;
1. Fixed Uiso
 At 1.2 times of:
  All C(H) groups, All C(H,H) groups, All N(H) groups
 At 1.5 times of:
  All C(H,H,H) groups
2.a Secondary CH2 refined with riding coordinates:
 C21(H21A,H21B), C22(H22A,H22B), C23(H23A,H23B), C24(H24A,H24B), C25(H25A,
 H25B), C26(H26A,H26B), C27(H27A,H27B), C28(H28A,H28B), C29(H29A,H29B),
 C30(H30A,H30B)
2.b Aromatic/amide H refined with riding coordinates:
 N1(H1), N2(H2), N3(H3), N4(H4), C3(H3A), C4(H4A), C6(H6), C7(H7), C14(H14),
 C13(H13), C11(H11), C10(H10), C17(H17), C20(H20)
2.c Idealised Me refined as rotating group:
 C32(H32A,H32B,H32C)
;
_olex2_submission_special_instructions 'No special instructions were received'

loop_
_space_group_symop_operation_xyz
'x, y, z'
'-x, y, -z+1/2'
'x+1/2, y+1/2, z'
'-x+1/2, y+1/2, -z+1/2'
'-x, -y, -z'
'x, -y, z-1/2'
'-x+1/2, -y+1/2, -z'
'x+1/2, -y+1/2, z-1/2'

loop_
_atom_site_label
_atom_site_type_symbol
_atom_site_fract_x
_atom_site_fract_y
_atom_site_fract_z
_atom_site_U_iso_or_equiv
_atom_site_adp_type
_atom_site_occupancy
_atom_site_site_symmetry_order
_atom_site_calc_flag
_atom_site_refinement_flags_posn
K1 K -0.28166(2) 0.38846(2) 1.38056(3) 0.02558(11) Uani 1 1 d .
O1 O -0.39641(8) 0.35926(6) 1.78798(10) 0.0347(3) Uani 1 1 d .
O2 O -0.34918(7) 0.12059(6) 1.61527(10) 0.0320(3) Uani 1 1 d .
O3 O -0.55061(11) 0.47130(7) 2.09188(16) 0.0611(5) Uani 1 1 d .
O4 O -0.57338(8) 0.39865(7) 2.15602(12) 0.0446(4) Uani 1 1 d .
O5 O -0.50165(10) -0.15285(8) 1.61386(18) 0.0759(7) Uani 1 1 d .
O6 O -0.38823(10) -0.15125(7) 1.66183(15) 0.0579(5) Uani 1 1 d .
O7 O -0.27770(7) 0.35879(5) 1.55954(9) 0.0275(3) Uani 1 1 d .
O8 O -0.25746(7) 0.46553(5) 1.52114(10) 0.0295(3) Uani 1 1 d .
O9 O -0.28452(7) 0.50450(6) 1.32928(10) 0.0321(3) Uani 1 1 d .
O10 O -0.31838(7) 0.42255(6) 1.20287(9) 0.0315(3) Uani 1 1 d .
O11 O -0.33620(7) 0.31541(5) 1.23396(9) 0.0275(3) Uani 1 1 d .
O12 O -0.31761(6) 0.28489(5) 1.42859(9) 0.0267(3) Uani 1 1 d .
N1 N -0.39431(8) 0.26897(7) 1.75690(11) 0.0283(3) Uani 1 1 d .
H1 H -0.3994 0.2378 1.7785 0.034 Uiso 1 1 calc R
N2 N -0.43275(8) 0.29790(7) 1.87701(11) 0.0294(3) Uani 1 1 d .
H2 H -0.4310 0.2643 1.8904 0.035 Uiso 1 1 calc R
N3 N -0.42774(8) 0.18415(7) 1.62496(11) 0.0275(3) Uani 1 1 d .
H3 H -0.4658 0.1897 1.6375 0.033 Uiso 1 1 calc R
N4 N -0.45638(8) 0.09574(7) 1.62517(12) 0.0292(3) Uani 1 1 d .
H4 H -0.4961 0.1085 1.6246 0.035 Uiso 1 1 calc R
N5 N -0.54980(9) 0.42227(8) 2.09981(14) 0.0404(4) Uani 1 1 d .
N6 N -0.44551(11) -0.12871(8) 1.63689(15) 0.0486(5) Uani 1 1 d .
C1 C -0.40713(9) 0.31305(8) 1.80540(13) 0.0266(4) Uani 1 1 d .
C2 C -0.46114(9) 0.33107(8) 1.92971(13) 0.0273(4) Uani 1 1 d .
C3 C -0.47673(10) 0.38519(8) 1.90903(14) 0.0292(4) Uani 1 1 d .
H3A H -0.4674 0.4012 1.8577 0.035 Uiso 1 1 calc R
C4 C -0.50601(10) 0.41483(9) 1.96496(14) 0.0315(4) Uani 1 1 d .
H4A H -0.5164 0.4508 1.9517 0.038 Uiso 1 1 calc R
C5 C -0.51967(10) 0.39034(9) 2.04094(15) 0.0319(4) Uani 1 1 d .
C6 C -0.50541(10) 0.33680(9) 2.06260(15) 0.0330(4) Uani 1 1 d .
H6 H -0.5156 0.3211 2.1135 0.040 Uiso 1 1 calc R
C7 C -0.47579(10) 0.30721(8) 2.00737(14) 0.0294(4) Uani 1 1 d .
H7 H -0.4654 0.2713 2.0215 0.035 Uiso 1 1 calc R
C8 C -0.40656(9) 0.13279(8) 1.62110(13) 0.0253(4) Uani 1 1 d .
C9 C -0.44983(10) 0.04046(8) 1.63006(13) 0.0281(4) Uani 1 1 d .
C14 C -0.51175(11) 0.01097(9) 1.61662(17) 0.0401(5) Uani 1 1 d .
H14 H -0.5542 0.0288 1.6062 0.048 Uiso 1 1 calc R
C13 C -0.51006(11) -0.04395(10) 1.61874(18) 0.0446(5) Uani 1 1 d .
H13 H -0.5512 -0.0633 1.6094 0.053 Uiso 1 1 calc R
C12 C -0.44722(11) -0.07030(9) 1.63469(15) 0.0356(5) Uani 1 1 d .
C11 C -0.38561(11) -0.04235(9) 1.64928(14) 0.0328(4) Uani 1 1 d .
H11 H -0.3435 -0.0607 1.6601 0.039 Uiso 1 1 calc R
C10 C -0.38641(10) 0.01295(8) 1.64782(14) 0.0297(4) Uani 1 1 d .
H10 H -0.3447 0.0318 1.6587 0.036 Uiso 1 1 calc R
C15 C -0.37364(9) 0.27134(8) 1.67494(13) 0.0258(4) Uani 1 1 d .
C16 C -0.38973(9) 0.22915(8) 1.60919(13) 0.0253(4) Uani 1 1 d .
C17 C -0.37173(9) 0.23246(7) 1.52555(13) 0.0252(4) Uani 1 1 d .
H17 H -0.3837 0.2047 1.4809 0.030 Uiso 1 1 calc R
C18 C -0.33630(9) 0.27671(7) 1.50887(13) 0.0241(4) Uani 1 1 d .
C19 C -0.31670(9) 0.31749(7) 1.57829(13) 0.0249(4) Uani 1 1 d .
C20 C -0.33573(9) 0.31527(8) 1.65957(13) 0.0258(4) Uani 1 1 d .
H20 H -0.3234 0.3430 1.7043 0.031 Uiso 1 1 calc R
C21 C -0.24914(10) 0.39685(8) 1.63557(14) 0.0301(4) Uani 1 1 d .
H21A H -0.2179 0.3792 1.6928 0.036 Uiso 1 1 calc R
H21B H -0.2868 0.4140 1.6517 0.036 Uiso 1 1 calc R
C22 C -0.20893(10) 0.43775(8) 1.59977(14) 0.0323(4) Uani 1 1 d .
H22A H -0.1852 0.4626 1.6511 0.039 Uiso 1 1 calc R
H22B H -0.1736 0.4202 1.5792 0.039 Uiso 1 1 calc R
C23 C -0.22943(11) 0.51434(8) 1.49838(15) 0.0322(4) Uani 1 1 d .
H23A H -0.1857 0.5074 1.4868 0.039 Uiso 1 1 calc R
H23B H -0.2200 0.5394 1.5515 0.039 Uiso 1 1 calc R
C24 C -0.28327(11) 0.53692(8) 1.40955(15) 0.0339(4) Uani 1 1 d .
H24A H -0.3293 0.5370 1.4165 0.041 Uiso 1 1 calc R
H24B H -0.2712 0.5735 1.3996 0.041 Uiso 1 1 calc R
C25 C -0.34955(10) 0.50678(8) 1.25112(14) 0.0302(4) Uani 1 1 d .
H25A H -0.3611 0.5436 1.2312 0.036 Uiso 1 1 calc R
H25B H -0.3871 0.4921 1.2706 0.036 Uiso 1 1 calc R
C26 C -0.34176(11) 0.47464(8) 1.16900(14) 0.0322(4) Uani 1 1 d .
H26A H -0.3867 0.4726 1.1167 0.039 Uiso 1 1 calc R
H26B H -0.3079 0.4917 1.1449 0.039 Uiso 1 1 calc R
C27 C -0.32577(11) 0.38510(8) 1.12851(14) 0.0310(4) Uani 1 1 d .
H27A H -0.2994 0.3969 1.0882 0.037 Uiso 1 1 calc R
H27B H -0.3750 0.3820 1.0885 0.037 Uiso 1 1 calc R
C28 C -0.29858(10) 0.33172(8) 1.17250(14) 0.0298(4) Uani 1 1 d .
H28A H -0.3047 0.3054 1.1219 0.036 Uiso 1 1 calc R
H28B H -0.2487 0.3343 1.2095 0.036 Uiso 1 1 calc R
C29 C -0.31325(10) 0.26402(8) 1.27348(14) 0.0289(4) Uani 1 1 d .
H29A H -0.2623 0.2638 1.3031 0.035 Uiso 1 1 calc R
H29B H -0.3263 0.2375 1.2223 0.035 Uiso 1 1 calc R
C30 C -0.34627(10) 0.24980(8) 1.34812(13) 0.0280(4) Uani 1 1 d .
H30A H -0.3971 0.2540 1.3212 0.034 Uiso 1 1 calc R
H30B H -0.3358 0.2129 1.3684 0.034 Uiso 1 1 calc R
O13 O -0.43159(7) 0.18970(6) 1.88170(11) 0.0373(3) Uani 1 1 d .
O14 O -0.38887(10) 0.11213(7) 1.94737(15) 0.0572(5) Uani 1 1 d .
C31 C -0.38190(11) 0.16036(8) 1.93550(17) 0.0365(5) Uani 1 1 d .
C32 C -0.31272(12) 0.18744(10) 1.9891(2) 0.0475(6) Uani 1 1 d .
H32A H -0.3147 0.2026 2.0479 0.071 Uiso 1 1 calc GR
H32B H -0.3042 0.2153 1.9496 0.071 Uiso 1 1 calc GR
H32C H -0.2753 0.1617 2.0039 0.071 Uiso 1 1 calc GR

loop_
_atom_site_aniso_label
_atom_site_aniso_U_11
_atom_site_aniso_U_22
_atom_site_aniso_U_33
_atom_site_aniso_U_23
_atom_site_aniso_U_13
_atom_site_aniso_U_12
K1 0.0282(2) 0.0247(2) 0.0254(2) -0.00077(15) 0.01110(15) -0.00067(15)
O1 0.0488(8) 0.0259(7) 0.0373(7) -0.0010(6) 0.0250(6) 0.0004(6)
O2 0.0280(6) 0.0261(7) 0.0456(8) 0.0043(6) 0.0175(6) 0.0016(5)
O3 0.0833(13) 0.0393(10) 0.0858(14) -0.0074(9) 0.0616(12) 0.0067(9)
O4 0.0418(8) 0.0522(10) 0.0523(9) -0.0095(8) 0.0323(7) -0.0054(7)
O5 0.0576(11) 0.0328(9) 0.1043(16) 0.0091(11) -0.0149(11) -0.0179(9)
O6 0.0600(11) 0.0281(8) 0.0702(12) 0.0074(8) 0.0022(9) 0.0048(8)
O7 0.0351(7) 0.0227(7) 0.0275(6) -0.0020(5) 0.0143(5) -0.0047(5)
O8 0.0322(7) 0.0250(7) 0.0323(7) -0.0012(6) 0.0126(5) -0.0048(5)
O9 0.0332(7) 0.0317(7) 0.0321(7) -0.0037(6) 0.0121(6) 0.0026(6)
O10 0.0412(7) 0.0246(7) 0.0261(7) 0.0000(5) 0.0082(6) 0.0009(6)
O11 0.0318(6) 0.0259(7) 0.0271(6) 0.0009(5) 0.0134(5) 0.0015(5)
O12 0.0341(7) 0.0238(6) 0.0245(6) -0.0013(5) 0.0130(5) -0.0017(5)
N1 0.0364(8) 0.0238(8) 0.0303(8) 0.0002(7) 0.0185(7) -0.0006(7)
N2 0.0374(8) 0.0256(8) 0.0305(8) -0.0012(7) 0.0184(7) -0.0007(7)
N3 0.0270(7) 0.0243(8) 0.0351(8) 0.0001(7) 0.0158(6) -0.0005(6)
N4 0.0237(7) 0.0265(8) 0.0397(9) 0.0017(7) 0.0140(6) -0.0009(6)
N5 0.0378(9) 0.0437(11) 0.0490(11) -0.0106(9) 0.0269(8) -0.0027(8)
N6 0.0535(12) 0.0283(10) 0.0462(11) 0.0040(8) -0.0058(9) -0.0067(9)
C1 0.0279(9) 0.0271(10) 0.0263(9) -0.0018(8) 0.0112(7) 0.0003(7)
C2 0.0249(8) 0.0332(10) 0.0239(9) -0.0041(8) 0.0086(7) -0.0025(8)
C3 0.0303(9) 0.0324(10) 0.0258(9) -0.0006(8) 0.0106(7) 0.0003(8)
C4 0.0295(9) 0.0309(10) 0.0341(10) -0.0020(8) 0.0109(8) 0.0025(8)
C5 0.0290(9) 0.0360(11) 0.0358(10) -0.0099(9) 0.0177(8) -0.0032(8)
C6 0.0327(10) 0.0387(11) 0.0330(10) -0.0076(9) 0.0181(8) -0.0110(8)
C7 0.0319(9) 0.0280(10) 0.0317(10) -0.0033(8) 0.0151(8) -0.0062(8)
C8 0.0256(9) 0.0257(9) 0.0254(9) 0.0012(7) 0.0097(7) -0.0018(7)
C9 0.0304(9) 0.0272(10) 0.0265(9) 0.0011(8) 0.0093(7) -0.0039(8)
C14 0.0269(10) 0.0348(12) 0.0545(13) 0.0082(10) 0.0088(9) -0.0032(8)
C13 0.0330(11) 0.0354(12) 0.0550(14) 0.0078(10) 0.0018(9) -0.0109(9)
C12 0.0405(11) 0.0261(10) 0.0318(10) 0.0042(8) 0.0015(8) -0.0049(8)
C11 0.0359(10) 0.0310(11) 0.0294(10) 0.0043(8) 0.0085(8) 0.0023(8)
C10 0.0296(9) 0.0276(10) 0.0321(10) 0.0021(8) 0.0110(8) -0.0013(8)
C15 0.0265(8) 0.0260(9) 0.0263(9) 0.0004(7) 0.0108(7) 0.0027(7)
C16 0.0241(8) 0.0230(9) 0.0301(9) 0.0010(7) 0.0110(7) 0.0009(7)
C17 0.0254(8) 0.0227(9) 0.0268(9) -0.0018(7) 0.0079(7) 0.0021(7)
C18 0.0257(8) 0.0243(9) 0.0240(8) 0.0011(7) 0.0107(7) 0.0025(7)
C19 0.0263(8) 0.0213(9) 0.0278(9) 0.0023(7) 0.0101(7) 0.0007(7)
C20 0.0300(9) 0.0232(9) 0.0249(9) -0.0003(7) 0.0104(7) 0.0010(7)
C21 0.0381(10) 0.0250(10) 0.0271(9) -0.0035(8) 0.0112(8) -0.0035(8)
C22 0.0346(10) 0.0291(10) 0.0314(10) -0.0028(8) 0.0090(8) -0.0053(8)
C23 0.0401(10) 0.0250(10) 0.0344(10) -0.0042(8) 0.0166(8) -0.0082(8)
C24 0.0449(11) 0.0238(10) 0.0367(10) -0.0040(8) 0.0187(9) -0.0008(8)
C25 0.0327(10) 0.0250(9) 0.0353(10) 0.0032(8) 0.0149(8) 0.0006(8)
C26 0.0388(10) 0.0257(10) 0.0319(10) 0.0053(8) 0.0120(8) -0.0002(8)
C27 0.0391(10) 0.0287(10) 0.0265(9) -0.0011(8) 0.0130(8) -0.0043(8)
C28 0.0355(10) 0.0282(10) 0.0287(9) -0.0020(8) 0.0151(8) -0.0015(8)
C29 0.0404(10) 0.0205(9) 0.0285(9) -0.0023(7) 0.0152(8) 0.0022(8)
C30 0.0367(10) 0.0223(9) 0.0256(9) -0.0021(7) 0.0116(8) -0.0009(8)
O13 0.0333(7) 0.0290(7) 0.0556(9) 0.0012(7) 0.0228(7) -0.0012(6)
O14 0.0640(11) 0.0245(8) 0.0776(13) 0.0044(8) 0.0172(9) -0.0059(8)
C31 0.0414(11) 0.0242(10) 0.0510(12) -0.0023(9) 0.0250(10) -0.0033(9)
C32 0.0369(11) 0.0396(13) 0.0670(16) 0.0035(12) 0.0189(11) -0.0036(10)

loop_
_atom_type_symbol
_atom_type_description
_atom_type_scat_dispersion_real
_atom_type_scat_dispersion_imag
_atom_type_scat_source
C C 0.0181 0.0091 'International Tables Vol C Tables 4.2.6.8 and 6.1.1.4'
H H 0.0000 0.0000 'International Tables Vol C Tables 4.2.6.8 and 6.1.1.4'
K K 0.3868 1.0657 'International Tables Vol C Tables 4.2.6.8 and 6.1.1.4'
N N 0.0311 0.0180 'International Tables Vol C Tables 4.2.6.8 and 6.1.1.4'
O O 0.0492 0.0322 'International Tables Vol C Tables 4.2.6.8 and 6.1.1.4'

loop_
_exptl_crystal_face_index_h
_exptl_crystal_face_index_k
_exptl_crystal_face_index_l
_exptl_crystal_face_perp_dist
_exptl_oxdiff_crystal_face_indexfrac_h
_exptl_oxdiff_crystal_face_indexfrac_k
_exptl_oxdiff_crystal_face_indexfrac_l
_exptl_oxdiff_crystal_face_x
_exptl_oxdiff_crystal_face_y
_exptl_oxdiff_crystal_face_z
3 15 2 0.0411 3.0001 15.0000 2.0000 -0.3673 0.2566 0.8945
-2 -15 -2 0.0323 -2.0001 -15.0000 -2.0000 0.3545 -0.3242 -0.8514
-11 -2 7 0.1223 -11.0000 -1.9999 7.0000 -0.6031 0.5023 -0.5722
11 2 -7 0.1200 11.0000 1.9999 -7.0000 0.6031 -0.5023 0.5722
-6 9 -5 0.0267 -6.0001 8.9995 -5.0001 0.5513 0.8347 0.1973
7 -8 5 0.0148 7.0001 -7.9995 5.0001 -0.5716 -0.8684 -0.1033

loop_
_geom_angle_atom_site_label_1
_geom_angle_atom_site_label_2
_geom_angle_atom_site_label_3
_geom_angle
_geom_angle_site_symmetry_1
_geom_angle_site_symmetry_3
O2 K1 O4 170.82(5) 7_458 2_458
O2 K1 O7 104.96(4) 7_458 .
O2 K1 O8 97.15(4) 7_458 .
O2 K1 O9 91.24(4) 7_458 .
O2 K1 O11 95.16(4) 7_458 .
O2 K1 O12 104.81(4) 7_458 .
O2 K1 C22 84.39(5) 7_458 .
O2 K1 C27 84.95(5) 7_458 .
O2 K1 C28 76.58(5) 7_458 .
O2 K1 C29 87.71(5) 7_458 .
O4 K1 O9 86.25(4) 2_458 .
O4 K1 O12 77.99(4) 2_458 .
O4 K1 C22 103.92(5) 2_458 .
O4 K1 C27 85.88(5) 2_458 .
O4 K1 C28 95.23(5) 2_458 .
O4 K1 C29 88.65(5) 2_458 .
O7 K1 O4 83.90(4) . 2_458
O7 K1 O8 61.33(4) . .
O7 K1 O9 120.11(4) . .
O7 K1 O11 116.89(4) . .
O7 K1 O12 55.57(4) . .
O7 K1 C22 45.13(4) . .
O7 K1 C27 159.02(4) . .
O7 K1 C28 138.37(5) . .
O7 K1 C29 97.92(4) . .
O8 K1 O4 89.20(5) . 2_458
O8 K1 O9 59.61(4) . .
O8 K1 O11 167.56(4) . .
O8 K1 O12 116.45(4) . .
O8 K1 C22 25.07(5) . .
O8 K1 C27 136.85(5) . .
O8 K1 C28 160.12(5) . .
O8 K1 C29 159.25(4) . .
O9 K1 C22 81.31(5) . .
O9 K1 C27 77.30(4) . .
O9 K1 C28 101.28(4) . .
O9 K1 C29 140.73(4) . .
O10 K1 O2 89.41(4) . 7_458
O10 K1 O4 81.81(5) . 2_458
O10 K1 O7 165.57(4) . .
O10 K1 O8 116.37(4) . .
O10 K1 O9 57.02(4) . .
O10 K1 O11 61.90(4) . .
O10 K1 O12 122.57(4) . .
O10 K1 C22 137.74(5) . .
O10 K1 C27 20.60(5) . .
O10 K1 C28 45.70(5) . .
O10 K1 C29 83.72(5) . .
O11 K1 O4 78.36(5) . 2_458
O11 K1 O9 118.44(4) . .
O11 K1 O12 61.58(4) . .
O11 K1 C22 160.24(5) . .
O11 K1 C27 42.76(4) . .
O11 K1 C28 25.38(4) . .
O11 K1 C29 23.23(4) . .
O12 K1 O9 163.93(4) . .
O12 K1 C22 99.34(5) . .
O12 K1 C27 104.34(4) . .
O12 K1 C28 83.43(4) . .
O12 K1 C29 43.06(4) . .
C22 K1 C27 155.83(5) . .
C22 K1 C29 137.44(5) . .
C28 K1 C22 160.82(5) . .
C28 K1 C27 25.25(5) . .
C28 K1 C29 40.54(5) . .
C29 K1 C27 63.51(5) . .
C8 O2 K1 169.28(13) . 7_458
N5 O4 K1 122.02(14) . 2_458
C19 O7 K1 124.66(11) . .
C19 O7 C21 116.36(14) . .
C21 O7 K1 116.69(10) . .
C22 O8 K1 99.67(11) . .
C22 O8 C23 113.03(15) . .
C23 O8 K1 113.78(11) . .
C24 O9 K1 110.34(11) . .
C25 O9 K1 100.15(11) . .
C25 O9 C24 113.51(15) . .
C26 O10 K1 126.88(11) . .
C27 O10 K1 118.79(11) . .
C27 O10 C26 113.73(14) . .
C28 O11 K1 98.75(10) . .
C29 O11 K1 106.91(10) . .
C29 O11 C28 110.43(14) . .
C18 O12 K1 121.23(11) . .
C18 O12 C30 118.09(14) . .
C30 O12 K1 114.69(10) . .
C1 N1 C15 124.88(17) . .
C1 N2 C2 126.87(17) . .
C8 N3 C16 122.94(15) . .
C8 N4 C9 127.69(16) . .
O3 N5 O4 122.90(18) . .
O3 N5 C5 118.94(19) . .
O4 N5 C5 118.16(19) . .
O5 N6 C12 118.3(2) . .
O6 N6 O5 123.1(2) . .
O6 N6 C12 118.66(19) . .
O1 C1 N1 124.58(17) . .
O1 C1 N2 124.20(18) . .
N2 C1 N1 111.22(17) . .
N2 C2 C3 124.15(17) . .
N2 C2 C7 116.34(18) . .
C3 C2 C7 119.50(18) . .
C4 C3 C2 119.91(18) . .
C3 C4 C5 119.30(19) . .
C4 C5 N5 118.62(19) . .
C6 C5 N5 119.28(19) . .
C6 C5 C4 122.10(18) . .
C7 C6 C5 118.76(19) . .
C6 C7 C2 120.43(19) . .
O2 C8 N3 123.67(17) . .
O2 C8 N4 123.58(18) . .
N3 C8 N4 112.74(15) . .
N4 C9 C14 116.80(18) . .
N4 C9 C10 124.39(17) . .
C10 C9 C14 118.81(19) . .
C13 C14 C9 120.5(2) . .
C14 C13 C12 119.8(2) . .
C13 C12 N6 119.71(19) . .
C13 C12 C11 120.9(2) . .
C11 C12 N6 119.4(2) . .
C12 C11 C10 119.98(19) . .
C11 C10 C9 120.02(18) . .
C16 C15 N1 119.87(17) . .
C16 C15 C20 119.42(16) . .
C20 C15 N1 120.69(17) . .
C15 C16 N3 119.63(16) . .
C15 C16 C17 119.88(17) . .
C17 C16 N3 120.40(17) . .
C18 C17 C16 120.56(17) . .
O12 C18 C17 125.62(17) . .
O12 C18 C19 115.34(16) . .
C17 C18 C19 119.04(16) . .
O7 C19 C18 115.79(15) . .
C20 C19 O7 123.41(17) . .
C20 C19 C18 120.80(17) . .
C19 C20 C15 120.14(17) . .
O7 C21 C22 107.29(15) . .
O8 C22 K1 55.26(9) . .
O8 C22 C21 108.32(15) . .
C21 C22 K1 88.68(11) . .
O8 C23 C24 107.43(16) . .
O9 C24 C23 108.22(16) . .
O9 C25 K1 56.52(9) . .
O9 C25 C26 108.00(15) . .
C26 C25 K1 81.92(11) . .
O10 C26 C25 108.73(15) . .
O10 C27 K1 40.61(8) . .
O10 C27 C28 109.15(15) . .
C28 C27 K1 69.01(10) . .
O11 C28 K1 55.88(8) . .
O11 C28 C27 109.43(15) . .
C27 C28 K1 85.73(11) . .
O11 C29 K1 49.86(8) . .
O11 C29 C30 110.37(15) . .
C30 C29 K1 86.41(10) . .
O12 C30 C29 107.81(15) . .
O13 C31 C32 117.22(19) . .
O14 C31 O13 123.1(2) . .
O14 C31 C32 119.6(2) . .

loop_
_geom_bond_atom_site_label_1
_geom_bond_atom_site_label_2
_geom_bond_distance
_geom_bond_site_symmetry_2
K1 O2 2.6303(13) 7_458
K1 O4 2.7996(15) 2_458
K1 O7 2.7154(13) .
K1 O8 2.7485(14) .
K1 O9 2.9938(15) .
K1 O10 2.6095(14) .
K1 O11 2.7551(14) .
K1 O12 2.8431(14) .
K1 C22 3.297(2) .
K1 C27 3.5134(19) .
K1 C28 3.2894(19) .
K1 C29 3.4481(19) .
O1 C1 1.219(3) .
O2 K1 2.6303(13) 7_458
O2 C8 1.229(2) .
O3 N5 1.231(3) .
O4 K1 2.7996(15) 2_458
O4 N5 1.238(3) .
O5 N6 1.225(3) .
O6 N6 1.224(3) .
O7 C19 1.382(2) .
O7 C21 1.432(2) .
O8 C22 1.417(2) .
O8 C23 1.432(2) .
O9 C24 1.427(2) .
O9 C25 1.421(2) .
O10 C26 1.417(2) .
O10 C27 1.410(2) .
O11 C28 1.426(2) .
O11 C29 1.421(2) .
O12 C18 1.375(2) .
O12 C30 1.429(2) .
N1 C1 1.385(2) .
N1 C15 1.408(2) .
N2 C1 1.378(2) .
N2 C2 1.387(2) .
N3 C8 1.361(3) .
N3 C16 1.425(2) .
N4 C8 1.384(2) .
N4 C9 1.388(3) .
N5 C5 1.456(2) .
N6 C12 1.461(3) .
C2 C3 1.399(3) .
C2 C7 1.409(3) .
C3 C4 1.383(3) .
C4 C5 1.384(3) .
C5 C6 1.383(3) .
C6 C7 1.379(3) .
C9 C14 1.405(3) .
C9 C10 1.397(3) .
C14 C13 1.374(3) .
C13 C12 1.376(3) .
C12 C11 1.378(3) .
C11 C10 1.383(3) .
C15 C16 1.394(3) .
C15 C20 1.401(3) .
C16 C17 1.402(3) .
C17 C18 1.384(3) .
C18 C19 1.402(3) .
C19 C20 1.379(3) .
C21 C22 1.509(3) .
C23 C24 1.497(3) .
C25 C26 1.505(3) .
C27 C28 1.503(3) .
C29 C30 1.511(3) .
O13 C31 1.276(3) .
O14 C31 1.234(3) .
C31 C32 1.509(3) .

loop_
_geom_torsion_atom_site_label_1
_geom_torsion_atom_site_label_2
_geom_torsion_atom_site_label_3
_geom_torsion_atom_site_label_4
_geom_torsion
_geom_torsion_site_symmetry_1
K1 O2 C8 N3 27.6(8) 7_458
K1 O2 C8 N4 -151.9(6) 7_458
K1 O4 N5 O3 74.1(3) 2_458
K1 O4 N5 C5 -106.07(18) 2_458
K1 O7 C19 C18 26.1(2) .
K1 O7 C19 C20 -154.13(14) .
K1 O7 C21 C22 -16.52(18) .
K1 O8 C22 C21 -74.98(15) .
K1 O8 C23 C24 62.40(16) .
K1 O9 C24 C23 44.01(17) .
K1 O9 C25 C26 -66.92(14) .
K1 O10 C26 C25 -5.8(2) .
K1 O10 C27 C28 -9.01(19) .
K1 O11 C28 C27 -70.47(14) .
K1 O11 C29 C30 66.40(16) .
K1 O12 C18 C17 162.11(14) .
K1 O12 C18 C19 -18.1(2) .
K1 O12 C30 C29 31.55(17) .
K1 C25 C26 O10 3.47(13) .
K1 C27 C28 O11 51.48(11) .
K1 C29 C30 O12 -23.13(13) .
O3 N5 C5 C4 -12.8(3) .
O3 N5 C5 C6 167.0(2) .
O4 N5 C5 C4 167.39(19) .
O4 N5 C5 C6 -12.8(3) .
O5 N6 C12 C13 7.9(4) .
O5 N6 C12 C11 -172.5(2) .
O6 N6 C12 C13 -171.9(2) .
O6 N6 C12 C11 7.7(3) .
O7 C19 C20 C15 -178.20(16) .
O7 C21 C22 K1 12.08(14) .
O7 C21 C22 O8 64.6(2) .
O8 C23 C24 O9 -72.03(19) .
O9 C25 C26 O10 54.3(2) .
O10 C27 C28 K1 6.27(13) .
O10 C27 C28 O11 57.7(2) .
O11 C29 C30 O12 -67.71(19) .
O12 C18 C19 O7 -3.7(2) .
O12 C18 C19 C20 176.53(16) .
N1 C15 C16 N3 0.7(3) .
N1 C15 C16 C17 177.36(16) .
N1 C15 C20 C19 -179.04(17) .
N2 C2 C3 C4 178.99(17) .
N2 C2 C7 C6 -178.68(17) .
N3 C16 C17 C18 178.43(16) .
N4 C9 C14 C13 178.9(2) .
N4 C9 C10 C11 -178.63(19) .
N5 C5 C6 C7 -178.93(18) .
N6 C12 C11 C10 -179.71(19) .
C1 N1 C15 C16 -153.39(18) .
C1 N1 C15 C20 27.9(3) .
C1 N2 C2 C3 8.9(3) .
C1 N2 C2 C7 -172.39(17) .
C2 N2 C1 O1 11.3(3) .
C2 N2 C1 N1 -169.50(17) .
C2 C3 C4 C5 -0.1(3) .
C3 C2 C7 C6 0.1(3) .
C3 C4 C5 N5 179.33(18) .
C3 C4 C5 C6 -0.5(3) .
C4 C5 C6 C7 0.9(3) .
C5 C6 C7 C2 -0.7(3) .
C7 C2 C3 C4 0.3(3) .
C8 N3 C16 C15 -130.38(19) .
C8 N3 C16 C17 53.0(3) .
C8 N4 C9 C14 -169.23(19) .
C8 N4 C9 C10 11.2(3) .
C9 N4 C8 O2 4.7(3) .
C9 N4 C8 N3 -174.85(18) .
C9 C14 C13 C12 0.4(4) .
C14 C9 C10 C11 1.8(3) .
C14 C13 C12 N6 -180.0(2) .
C14 C13 C12 C11 0.5(4) .
C13 C12 C11 C10 -0.1(3) .
C12 C11 C10 C9 -1.0(3) .
C10 C9 C14 C13 -1.5(3) .
C15 N1 C1 O1 -6.4(3) .
C15 N1 C1 N2 174.38(16) .
C15 C16 C17 C18 1.8(3) .
C16 N3 C8 O2 9.0(3) .
C16 N3 C8 N4 -171.46(16) .
C16 C15 C20 C19 2.2(3) .
C16 C17 C18 O12 -178.25(16) .
C16 C17 C18 C19 2.0(3) .
C17 C18 C19 O7 176.13(16) .
C17 C18 C19 C20 -3.7(3) .
C18 O12 C30 C29 -175.30(15) .
C18 C19 C20 C15 1.6(3) .
C19 O7 C21 C22 179.86(15) .
C20 C15 C16 N3 179.46(16) .
C20 C15 C16 C17 -3.9(3) .
C21 O7 C19 C18 -171.74(15) .
C21 O7 C19 C20 8.0(2) .
C22 O8 C23 C24 175.16(15) .
C23 O8 C22 K1 -121.13(14) .
C23 O8 C22 C21 163.89(15) .
C24 O9 C25 K1 -117.58(15) .
C24 O9 C25 C26 175.50(15) .
C25 O9 C24 C23 155.49(16) .
C26 O10 C27 K1 -171.8(2) .
C26 O10 C27 C28 179.24(15) .
C27 O10 C26 C25 165.13(15) .
C28 O11 C29 K1 106.43(14) .
C28 O11 C29 C30 172.83(15) .
C29 O11 C28 K1 -111.80(13) .
C29 O11 C28 C27 177.73(15) .
C30 O12 C18 C17 10.8(3) .
C30 O12 C18 C19 -169.41(15) .
